data_7048146
loop_
_publ_author_name
'Musina, E. I.'
'Naumov, R. N.'
'Kanunnikov, K. B.'
'Dobrynin, A. B.'
'G\'omez-Ruiz, S'
'L\"onnecke, P'
'Hey-Hawkins, E'
'Karasik, A. A.'
'Sinyashin, O. G.'

_publ_section_title
;
 Chiral [16]-ane P<sub>4</sub>N<sub>2</sub> macrocycles: stereoselective
 synthesis and unexpected intermolecular exchange of endocyclic fragments.
;
_journal_issue 47
_journal_name_full 'Dalton transactions (Cambridge, England : 2003)'
_journal_page_first 16977
_journal_page_last 16984
_journal_paper_doi 10.1039/c8dt03214a
_journal_volume 47
_journal_year 2018
_chemical_absolute_configuration rmad
_chemical_formula_sum 'C69 H93 N3 O P4'
_chemical_formula_weight 1104.34
_space_group_crystal_system triclinic
_space_group_IT_number 1
_space_group_name_Hall 'P 1'
_space_group_name_H-M_alt 'P 1'
_symmetry_space_group_name_Hall 'P 1'
_symmetry_space_group_name_H-M 'P 1'
_atom_sites_solution_hydrogens mixed
_audit_creation_method SHELXL-2016/6
_audit_update_record
;
2018-07-10 deposited with the CCDC.
2018-11-14 downloaded from the CCDC.
;
_cell_angle_alpha 88.667(3)
_cell_angle_beta 70.775(3)
_cell_angle_gamma 64.619(4)
_cell_formula_units_Z 1
_cell_length_a 11.6268(4)
_cell_length_b 12.1381(5)
_cell_length_c 13.2236(4)
_cell_measurement_reflns_used 9054
_cell_measurement_temperature 130(2)
_cell_measurement_theta_max 32.2423
_cell_measurement_theta_min 2.6500
_cell_volume 1576.78(12)
_computing_cell_refinement
;
CrysAlis RED, Oxford Diffraction Ltd.,
Version 1.171.32.13 (release 29-11-2007 CrysAlis171 .NET)
(compiled Nov 29 2007,17:23:28)
;
_computing_data_collection
;
CrysAlis CCD, Oxford Diffraction Ltd.,
Version 1.171.32.13 (release 29-11-2007 CrysAlis171 .NET)
(compiled Nov 29 2007,17:23:28)
;
_computing_data_reduction
;
CrysAlis RED, Oxford Diffraction Ltd.,
Version 1.171.32.13 (release 29-11-2007 CrysAlis171 .NET)
(compiled Nov 29 2007,17:23:28)
;
_computing_molecular_graphics 'ORTEP3 for Windows (L. J. Farrugia, 1997)'
_computing_publication_material 'WINGX  (L.J. Farrugia,1999)'
_computing_structure_refinement 'SHELXL-2016/6 (Sheldrick, 2016)'
_computing_structure_solution 'SIR92 (Giacovazzo 1993)'
_diffrn_ambient_temperature 130(2)
_diffrn_detector_area_resol_mean 16.3560
_diffrn_measured_fraction_theta_full 0.999
_diffrn_measured_fraction_theta_max 0.999
_diffrn_measurement_device_type 'ccd Xcalibur S'
_diffrn_measurement_method \w-scans
_diffrn_radiation_type MoK\a
_diffrn_radiation_wavelength 0.71073
_diffrn_reflns_av_R_equivalents 0.0478
_diffrn_reflns_av_unetI/netI 0.0931
_diffrn_reflns_Laue_measured_fraction_full 0.999
_diffrn_reflns_Laue_measured_fraction_max 0.999
_diffrn_reflns_limit_h_max 13
_diffrn_reflns_limit_h_min -13
_diffrn_reflns_limit_k_max 14
_diffrn_reflns_limit_k_min -14
_diffrn_reflns_limit_l_max 15
_diffrn_reflns_limit_l_min -15
_diffrn_reflns_number 31375
_diffrn_reflns_point_group_measured_fraction_full 0.996
_diffrn_reflns_point_group_measured_fraction_max 0.996
_diffrn_reflns_theta_full 24.713
_diffrn_reflns_theta_max 24.713
_diffrn_reflns_theta_min 2.661
_exptl_absorpt_coefficient_mu 0.164
_exptl_absorpt_correction_T_max 1.00000
_exptl_absorpt_correction_T_min 0.99026
_exptl_absorpt_correction_type multi-scan
_exptl_absorpt_process_details
;
CrysAlis RED, Oxford Diffraction Ltd.,
Version 1.171.32.13 (release 29-11-2007 CrysAlis171 .NET)
(compiled Nov 29 2007,17:23:28)
Empirical absorption correction using spherical harmonics,
 implemented in SCALE3 ABSPACK scaling algorithm.
;
_exptl_crystal_colour colorless
_exptl_crystal_density_diffrn 1.163
_exptl_crystal_description plates
_exptl_crystal_F_000 596
_exptl_crystal_size_max 0.2
_exptl_crystal_size_mid 0.2
_exptl_crystal_size_min 0.05
_refine_diff_density_max 0.622
_refine_diff_density_min -0.230
_refine_diff_density_rms 0.051
_refine_ls_abs_structure_details
;
 Flack x determined using 2534 quotients [(I+)-(I-)]/[(I+)+(I-)]
 (Parsons, Flack and Wagner, Acta Cryst. B69 (2013) 249-259).
;
_refine_ls_abs_structure_Flack 0.03(6)
_refine_ls_extinction_method none
_refine_ls_goodness_of_fit_ref 0.911
_refine_ls_hydrogen_treatment mixed
_refine_ls_matrix_type full
_refine_ls_number_parameters 719
_refine_ls_number_reflns 10714
_refine_ls_number_restraints 25
_refine_ls_restrained_S_all 0.913
_refine_ls_R_factor_all 0.0857
_refine_ls_R_factor_gt 0.0519
_refine_ls_shift/su_max 0.000
_refine_ls_shift/su_mean 0.000
_refine_ls_structure_factor_coef Fsqd
_refine_ls_weighting_details 'w=1/[\s^2^(Fo^2^)+(0.0701P)^2^] where P=(Fo^2^+2Fc^2^)/3'
_refine_ls_weighting_scheme calc
_refine_ls_wR_factor_gt 0.1195
_refine_ls_wR_factor_ref 0.1282
_reflns_Friedel_coverage 0.996
_reflns_Friedel_fraction_full 0.994
_reflns_Friedel_fraction_max 0.994
_reflns_number_gt 6768
_reflns_number_total 10714
_reflns_threshold_expression 'I > 2\s(I)'
_cod_data_source_file c8dt03214a2.cif
_cod_data_source_block x0376fin_3S
_cod_depositor_comments 'Adding full bibliography for 7048146--7048148.cif.'
_cod_original_cell_volume 1576.78(11)
_cod_database_code 7048146
_shelx_shelxl_version_number 2016/6
_shelx_space_group_comment
;
The symmetry employed for this shelxl refinement is uniquely defined
by the following loop, which should always be used as a source of
symmetry information in preference to the above space-group names.
They are only intended as comments.
;

loop_
_space_group_symop_operation_xyz
'x, y, z'

loop_
_atom_site_label
_atom_site_type_symbol
_atom_site_fract_x
_atom_site_fract_y
_atom_site_fract_z
_atom_site_U_iso_or_equiv
_atom_site_adp_type
_atom_site_occupancy
_atom_site_site_symmetry_order
_atom_site_calc_flag
_atom_site_refinement_flags_posn
_atom_site_refinement_flags_adp
_atom_site_refinement_flags_occupancy
_atom_site_disorder_assembly
_atom_site_disorder_group
P1 P 0.36025(17) 0.65823(16) 0.99607(15) 0.0274(5) Uani 1 1 d . . . . .
P2 P 0.90661(18) 0.55464(17) 0.81940(16) 0.0304(6) Uani 1 1 d . . . . .
P3 P 0.68917(17) 0.71203(16) 1.15840(15) 0.0278(5) Uani 1 1 d . . . . .
P4 P 0.13728(18) 0.81684(17) 1.33426(15) 0.0288(5) Uani 1 1 d . . . . .
N1 N 0.2156(6) 0.6228(5) 1.1895(5) 0.0293(16) Uani 1 1 d . . . . .
N2 N 0.8086(6) 0.7571(5) 0.9639(5) 0.0254(15) Uani 1 1 d . . . . .
C1 C 0.2549(7) 0.5842(7) 1.0749(6) 0.0255(19) Uani 1 1 d . . . . .
H1A H 0.172775 0.609042 1.055466 0.031 Uiso 1 1 calc R U . . .
H1B H 0.307619 0.493485 1.058272 0.031 Uiso 1 1 calc R U . . .
C2 C 0.5364(8) 0.5414(7) 0.9719(7) 0.030(2) Uani 1 1 d . . . . .
H2A H 0.547658 0.521465 1.042104 0.036 Uiso 1 1 calc R U . . .
H2B H 0.553924 0.465076 0.931008 0.036 Uiso 1 1 calc R U . . .
C3 C 0.6386(8) 0.5866(7) 0.9090(8) 0.035(2) Uani 1 1 d . . . . .
H3A H 0.613095 0.668628 0.944833 0.043 Uiso 1 1 calc R U . . .
H3B H 0.635478 0.595837 0.835277 0.043 Uiso 1 1 calc R U . . .
C4 C 0.7869(7) 0.4970(7) 0.9008(6) 0.0269(19) Uani 1 1 d . . . . .
H4A H 0.812328 0.414120 0.866851 0.032 Uiso 1 1 calc R U . . .
H4B H 0.791820 0.490136 0.974150 0.032 Uiso 1 1 calc R U . . .
C5 C 0.9253(8) 0.6398(7) 0.9247(6) 0.033(2) Uani 1 1 d . . . . .
H5A H 0.934277 0.591272 0.985289 0.039 Uiso 1 1 calc R U . . .
H5B H 1.008545 0.651516 0.893106 0.039 Uiso 1 1 calc R U . . .
C6 C 0.7762(8) 0.7994(7) 1.0785(6) 0.028(2) Uani 1 1 d . . . . .
H6A H 0.715918 0.889027 1.096701 0.034 Uiso 1 1 calc R U . . .
H6B H 0.860380 0.781714 1.092839 0.034 Uiso 1 1 calc R U . . .
C7 C 0.5117(7) 0.8253(7) 1.1840(7) 0.028(2) Uani 1 1 d . . . . .
H7A H 0.492241 0.901293 1.226472 0.034 Uiso 1 1 calc R U . . .
H7B H 0.500450 0.846680 1.114002 0.034 Uiso 1 1 calc R U . . .
C8 C 0.4085(7) 0.7783(7) 1.2451(6) 0.0268(19) Uani 1 1 d . . . . .
H8A H 0.432154 0.698742 1.205741 0.032 Uiso 1 1 calc R U . . .
H8B H 0.413971 0.763693 1.317658 0.032 Uiso 1 1 calc R U . . .
C9 C 0.2662(7) 0.8670(8) 1.2571(8) 0.038(2) Uani 1 1 d . . . . .
H9A H 0.260768 0.879395 1.184216 0.046 Uiso 1 1 calc R U . . .
H9B H 0.244466 0.947353 1.293747 0.046 Uiso 1 1 calc R U . . .
C10 C 0.1093(7) 0.7524(6) 1.2254(6) 0.028(2) Uani 1 1 d . . . . .
H10A H 0.017732 0.755334 1.251938 0.034 Uiso 1 1 calc R U . . .
H10B H 0.115469 0.800728 1.164197 0.034 Uiso 1 1 calc R U . . .
C11 C 0.1794(7) 0.5389(6) 1.2606(6) 0.0348(17) Uani 1 1 d D . . . .
C12 C 0.3072(7) 0.4219(6) 1.2506(5) 0.0376(16) Uani 1 1 d . . . . .
C13 C 0.4178(10) 0.4363(8) 1.2528(10) 0.077(4) Uani 1 1 d . . . . .
H13 H 0.411531 0.516386 1.261834 0.092 Uiso 1 1 calc R U . . .
C14 C 0.5394(10) 0.3319(8) 1.2415(12) 0.128(6) Uani 1 1 d . . . . .
H14 H 0.616852 0.342059 1.239219 0.154 Uiso 1 1 calc R U . . .
C15 C 0.5491(11) 0.2191(9) 1.2340(13) 0.156(7) Uani 1 1 d . . . . .
H15 H 0.632423 0.149299 1.226438 0.188 Uiso 1 1 calc R U . . .
C16 C 0.4337(10) 0.2042(9) 1.2373(12) 0.126(6) Uani 1 1 d . . . . .
H16 H 0.437649 0.124475 1.234699 0.151 Uiso 1 1 calc R U . . .
C17 C 0.3148(8) 0.3075(8) 1.2444(8) 0.048(2) Uani 1 1 d . . . . .
C18 C 0.1982(8) 0.2856(7) 1.2402(7) 0.060(2) Uani 1 1 d . . . . .
H18A H 0.196874 0.214612 1.278069 0.072 Uiso 1 1 calc R U . . .
H18B H 0.210706 0.265812 1.164000 0.072 Uiso 1 1 calc R U . . .
C19 C 0.0647(7) 0.3985(7) 1.2930(7) 0.057(2) Uani 1 1 d . . . . .
H19A H 0.046928 0.413414 1.371198 0.068 Uiso 1 1 calc R U . . .
H19B H -0.010560 0.385855 1.284819 0.068 Uiso 1 1 calc R U . . .
C20 C 0.0720(7) 0.5085(7) 1.2397(7) 0.042(2) Uani 1 1 d . . . . .
H20A H -0.018246 0.580854 1.268433 0.051 Uiso 1 1 calc R U . . .
H20B H 0.095819 0.490709 1.160848 0.051 Uiso 1 1 calc R U . . .
C21 C 0.3540(8) 0.6556(7) 0.8588(7) 0.031(2) Uani 1 1 d . . . . .
C22 C 0.3456(8) 0.5605(7) 0.8051(7) 0.032(2) Uani 1 1 d . . . . .
C23 C 0.3395(8) 0.5696(8) 0.7013(8) 0.043(2) Uani 1 1 d . . . . .
H23 H 0.330706 0.507007 0.667250 0.052 Uiso 1 1 calc R U . . .
C24 C 0.3456(9) 0.6629(9) 0.6481(7) 0.043(2) Uani 1 1 d . . . . .
C25 C 0.3471(9) 0.7604(9) 0.7002(9) 0.058(3) Uani 1 1 d . . . . .
H25 H 0.346652 0.829274 0.664445 0.069 Uiso 1 1 calc R U . . .
C26 C 0.3492(8) 0.7561(7) 0.8078(7) 0.036(2) Uani 1 1 d . . . . .
C27 C 0.3516(9) 0.4470(8) 0.8467(7) 0.043(2) Uani 1 1 d . . . . .
H27A H 0.432391 0.407044 0.867084 0.064 Uiso 1 1 calc R U . . .
H27B H 0.356793 0.391786 0.790670 0.064 Uiso 1 1 calc R U . . .
H27C H 0.269797 0.465668 0.910198 0.064 Uiso 1 1 calc R U . . .
C28 C 0.3432(10) 0.6712(10) 0.5337(8) 0.067(3) Uani 1 1 d . . . . .
H28A H 0.424428 0.602509 0.484010 0.100 Uiso 1 1 calc R U . . .
H28B H 0.342015 0.749248 0.511787 0.100 Uiso 1 1 calc R U . . .
H28C H 0.261589 0.667160 0.531611 0.100 Uiso 1 1 calc R U . . .
C29 C 0.3609(10) 0.8618(8) 0.8540(8) 0.055(3) Uani 1 1 d . . . . .
H29A H 0.361658 0.920146 0.801578 0.083 Uiso 1 1 calc R U . . .
H29B H 0.445545 0.830252 0.869293 0.083 Uiso 1 1 calc R U . . .
H29C H 0.283187 0.903557 0.921012 0.083 Uiso 1 1 calc R U . . .
C30 C 1.0694(8) 0.4160(7) 0.7720(7) 0.034(2) Uani 1 1 d . . . . .
C31 C 1.1253(9) 0.3229(8) 0.8302(9) 0.045(2) Uani 1 1 d . . . . .
C32 C 1.2453(10) 0.2173(8) 0.7777(11) 0.062(3) Uani 1 1 d . . . . .
H32 H 1.279935 0.155671 0.819797 0.074 Uiso 1 1 calc R U . . .
C33 C 1.3129(11) 0.1984(10) 0.6736(12) 0.068(3) Uani 1 1 d . . . . .
C34 C 1.2649(9) 0.2884(10) 0.6139(9) 0.060(3) Uani 1 1 d . . . . .
H34 H 1.313575 0.274088 0.538283 0.072 Uiso 1 1 calc R U . . .
C35 C 1.1480(9) 0.4011(9) 0.6570(8) 0.053(3) Uani 1 1 d . . . . .
C36 C 1.0639(9) 0.3358(8) 0.9528(8) 0.054(3) Uani 1 1 d . . . . .
H36A H 0.964758 0.369579 0.975239 0.081 Uiso 1 1 calc R U . . .
H36B H 1.086993 0.391397 0.985586 0.081 Uiso 1 1 calc R U . . .
H36C H 1.100433 0.254843 0.976495 0.081 Uiso 1 1 calc R U . . .
C37 C 1.4417(11) 0.0824(9) 0.6144(12) 0.098(5) Uani 1 1 d . . . . .
H37A H 1.496457 0.052096 0.660725 0.147 Uiso 1 1 calc R U . . .
H37B H 1.494413 0.101122 0.547632 0.147 Uiso 1 1 calc R U . . .
H37C H 1.417430 0.019225 0.596748 0.147 Uiso 1 1 calc R U . . .
C38 C 1.1022(9) 0.4972(11) 0.5872(8) 0.066(3) Uani 1 1 d . . . . .
H38A H 1.175771 0.477853 0.517215 0.099 Uiso 1 1 calc R U . . .
H38B H 1.078492 0.577909 0.622659 0.099 Uiso 1 1 calc R U . . .
H38C H 1.022284 0.498754 0.576054 0.099 Uiso 1 1 calc R U . . .
C39 C 0.7993(8) 0.8513(7) 0.8880(6) 0.0408(19) Uani 1 1 d D . . . .
C40 C 0.8319(8) 0.9522(7) 0.9159(6) 0.0520(19) Uani 1 1 d . . . . .
C41 C 0.9575(9) 0.9226(10) 0.9209(8) 0.067(3) Uani 1 1 d . . . . .
H41 H 1.024854 0.839286 0.902201 0.081 Uiso 1 1 calc R U . . .
C42 C 0.9880(12) 1.0102(15) 0.9521(9) 0.104(4) Uani 1 1 d . . . . .
H42 H 1.074399 0.987854 0.957622 0.124 Uiso 1 1 calc R U . . .
C43 C 0.890(2) 1.1326(16) 0.9756(14) 0.150(7) Uani 1 1 d . . . . .
H43 H 0.908440 1.195296 0.998362 0.180 Uiso 1 1 calc R U . . .
C44 C 0.7701(16) 1.1604(10) 0.9655(14) 0.148(7) Uani 1 1 d . . . . .
H44 H 0.706313 1.244664 0.976921 0.178 Uiso 1 1 calc R U . . .
C45 C 0.7345(13) 1.0753(9) 0.9399(10) 0.078(4) Uani 1 1 d . . . . .
C46 C 0.5970(11) 1.1150(9) 0.9276(10) 0.094(4) Uani 0.609(19) 1 d . . P A 1
H46A H 0.600433 1.143750 0.856425 0.113 Uiso 0.609(19) 1 calc R U P A 1
H46B H 0.526002 1.184142 0.984631 0.113 Uiso 0.609(19) 1 calc R U P A 1
C47 C 0.5600(13) 1.0026(11) 0.9369(10) 0.037(4) Uani 0.609(19) 1 d . . P A 1
H47A H 0.541142 0.983144 1.011976 0.044 Uiso 0.609(19) 1 calc R U P A 1
H47B H 0.477042 1.025145 0.919119 0.044 Uiso 0.609(19) 1 calc R U P A 1
C48 C 0.6636(12) 0.9034(10) 0.8688(12) 0.088(4) Uani 0.609(19) 1 d . . P A 1
H48A H 0.679815 0.924880 0.794347 0.106 Uiso 0.609(19) 1 calc R U P A 1
H48B H 0.634690 0.837198 0.872335 0.106 Uiso 0.609(19) 1 calc R U P A 1
C46F C 0.5970(11) 1.1150(9) 0.9276(10) 0.094(4) Uani 0.391(19) 1 d . . P A 2
H46C H 0.569858 1.195942 0.900881 0.113 Uiso 0.391(19) 1 calc R U P A 2
H46D H 0.527859 1.125131 0.999313 0.113 Uiso 0.391(19) 1 calc R U P A 2
C47F C 0.5994(19) 1.0153(15) 0.8436(18) 0.058(8) Uani 0.391(19) 1 d . . P A 2
H47C H 0.505477 1.032516 0.851180 0.070 Uiso 0.391(19) 1 calc R U P A 2
H47D H 0.648159 1.020599 0.767937 0.070 Uiso 0.391(19) 1 calc R U P A 2
C48F C 0.6636(12) 0.9034(10) 0.8688(12) 0.088(4) Uani 0.391(19) 1 d . . P A 2
H48C H 0.676454 0.844528 0.810747 0.106 Uiso 0.391(19) 1 calc R U P A 2
H48D H 0.597219 0.896398 0.935172 0.106 Uiso 0.391(19) 1 calc R U P A 2
C49 C 0.7030(8) 0.7134(7) 1.2939(7) 0.030(2) Uani 1 1 d . . . . .
C50 C 0.7005(8) 0.8090(9) 1.3536(7) 0.041(2) Uani 1 1 d . . . . .
C51 C 0.7084(8) 0.7951(10) 1.4560(6) 0.062(3) Uani 1 1 d . . . . .
H51 H 0.709167 0.859189 1.495286 0.074 Uiso 1 1 calc R U . . .
C52 C 0.7151(9) 0.6893(13) 1.5025(9) 0.071(4) Uani 1 1 d . . . . .
C53 C 0.7115(9) 0.6010(12) 1.4475(9) 0.065(3) Uani 1 1 d . . . . .
H53 H 0.713451 0.529961 1.480236 0.078 Uiso 1 1 calc R U . . .
C54 C 0.7049(9) 0.6083(10) 1.3438(9) 0.062(3) Uani 1 1 d . . . . .
C55 C 0.6932(10) 0.9292(7) 1.3094(8) 0.056(3) Uani 1 1 d . . . . .
H55A H 0.674739 0.989172 1.368122 0.084 Uiso 1 1 calc R U . . .
H55B H 0.620064 0.962553 1.279639 0.084 Uiso 1 1 calc R U . . .
H55C H 0.780095 0.912555 1.252439 0.084 Uiso 1 1 calc R U . . .
C56 C 0.7139(12) 0.6793(16) 1.6177(9) 0.136(7) Uani 1 1 d . . . . .
H56A H 0.620016 0.708049 1.667847 0.203 Uiso 1 1 calc R U . . .
H56B H 0.753052 0.730108 1.635439 0.203 Uiso 1 1 calc R U . . .
H56C H 0.767886 0.593245 1.624065 0.203 Uiso 1 1 calc R U . . .
C57 C 0.7076(12) 0.5030(9) 1.2844(11) 0.089(5) Uani 1 1 d . . . . .
H57A H 0.615226 0.522422 1.288168 0.133 Uiso 1 1 calc R U . . .
H57B H 0.742831 0.428508 1.317563 0.133 Uiso 1 1 calc R U . . .
H57C H 0.766632 0.489278 1.208564 0.133 Uiso 1 1 calc R U . . .
C58 C -0.0237(8) 0.9615(7) 1.3954(7) 0.034(2) Uani 1 1 d . . . . .
C59 C -0.0732(9) 1.0608(8) 1.3378(8) 0.045(2) Uani 1 1 d . . . . .
C60 C -0.1907(9) 1.1645(8) 1.3925(10) 0.056(3) Uani 1 1 d . . . . .
H60 H -0.222733 1.231533 1.354154 0.067 Uiso 1 1 calc R U . . .
C61 C -0.2635(9) 1.1752(8) 1.5002(10) 0.057(3) Uani 1 1 d . . . . .
C62 C -0.2124(10) 1.0763(10) 1.5541(9) 0.069(3) Uani 1 1 d . . . . .
H62 H -0.260079 1.080008 1.628694 0.083 Uiso 1 1 calc R U . . .
C63 C -0.0916(9) 0.9715(8) 1.4998(8) 0.042(2) Uani 1 1 d . . . . .
C64 C -0.0037(11) 1.0639(9) 1.2209(8) 0.074(3) Uani 1 1 d . . . . .
H64A H -0.069502 1.125039 1.192945 0.112 Uiso 1 1 calc R U . . .
H64B H 0.033949 0.982554 1.179799 0.112 Uiso 1 1 calc R U . . .
H64C H 0.070095 1.086165 1.213604 0.112 Uiso 1 1 calc R U . . .
C65 C -0.3878(11) 1.2949(10) 1.5627(11) 0.108(5) Uani 1 1 d . . . . .
H65A H -0.364418 1.333612 1.611991 0.162 Uiso 1 1 calc R U . . .
H65B H -0.462851 1.276445 1.604400 0.162 Uiso 1 1 calc R U . . .
H65C H -0.415619 1.351142 1.511591 0.162 Uiso 1 1 calc R U . . .
C66 C -0.0488(12) 0.8700(11) 1.5664(8) 0.096(5) Uani 1 1 d . . . . .
H66A H -0.045230 0.795722 1.535172 0.144 Uiso 1 1 calc R U . . .
H66B H -0.114568 0.895464 1.640605 0.144 Uiso 1 1 calc R U . . .
H66C H 0.041438 0.852725 1.566963 0.144 Uiso 1 1 calc R U . . .
H39 H 0.877(6) 0.798(5) 0.818(4) 0.03(2) Uiso 1 1 d D . . . .
H11 H 0.139(6) 0.584(5) 1.336(3) 0.029(19) Uiso 1 1 d D . . . .
O1 O -0.2859(18) 0.297(2) 0.7627(16) 0.106(9) Uiso 0.308(12) 1 d D . P B 1
N3 N -0.0657(15) 0.2177(14) 0.6562(12) 0.036(5) Uiso 0.308(12) 1 d D . P B 1
C67 C 0.071(2) 0.110(2) 0.619(3) 0.111(5) Uiso 0.308(12) 1 d D . P B 1
H67A H 0.134844 0.129628 0.561981 0.166 Uiso 0.308(12) 1 calc R U P B 1
H67B H 0.103108 0.089675 0.680401 0.166 Uiso 0.308(12) 1 calc R U P B 1
H67C H 0.064849 0.039075 0.591733 0.166 Uiso 0.308(12) 1 calc R U P B 1
C68 C -0.080(3) 0.313(3) 0.588(3) 0.20(3) Uiso 0.308(12) 1 d D . P B 1
H68A H 0.009917 0.297819 0.536177 0.294 Uiso 0.308(12) 1 calc R U P B 1
H68B H -0.137783 0.313123 0.547812 0.294 Uiso 0.308(12) 1 calc R U P B 1
H68C H -0.121759 0.393207 0.631996 0.294 Uiso 0.308(12) 1 calc R U P B 1
C69 C -0.175(2) 0.214(2) 0.7376(17) 0.082(10) Uiso 0.308(12) 1 d D . P B 1
H69 H -0.161034 0.142932 0.773680 0.099 Uiso 0.308(12) 1 calc R U P B 1
O1F O 0.2565(19) 0.0549(19) 0.4367(18) 0.280(12) Uiso 0.692(12) 1 d D . P B 2
N3F N 0.0640(14) 0.1471(12) 0.5766(12) 0.111(5) Uiso 0.692(12) 1 d D . P B 2
C67F C -0.022(3) 0.153(3) 0.6884(16) 0.286(19) Uiso 0.692(12) 1 d D . P B 2
H67D H -0.107137 0.228976 0.708020 0.429 Uiso 0.692(12) 1 calc R U P B 2
H67E H -0.041201 0.081817 0.694609 0.429 Uiso 0.692(12) 1 calc R U P B 2
H67F H 0.026302 0.152514 0.737224 0.429 Uiso 0.692(12) 1 calc R U P B 2
C68F C 0.000(3) 0.255(2) 0.526(2) 0.31(2) Uiso 0.692(12) 1 d D . P B 2
H68D H -0.089968 0.310476 0.577923 0.467 Uiso 0.692(12) 1 calc R U P B 2
H68E H 0.056915 0.297674 0.505417 0.467 Uiso 0.692(12) 1 calc R U P B 2
H68F H -0.010490 0.227545 0.461924 0.467 Uiso 0.692(12) 1 calc R U P B 2
C69F C 0.191(2) 0.0528(17) 0.524(2) 0.190(11) Uiso 0.692(12) 1 d D . P B 2
H69F H 0.225487 -0.016136 0.559397 0.228 Uiso 0.692(12) 1 calc R U P B 2

loop_
_atom_site_aniso_label
_atom_site_aniso_U_11
_atom_site_aniso_U_22
_atom_site_aniso_U_33
_atom_site_aniso_U_23
_atom_site_aniso_U_13
_atom_site_aniso_U_12
P1 0.0255(12) 0.0285(11) 0.0249(13) -0.0012(9) -0.0047(11) -0.0121(10)
P2 0.0223(11) 0.0370(12) 0.0269(14) -0.0003(10) -0.0048(11) -0.0116(10)
P3 0.0227(12) 0.0325(12) 0.0256(13) 0.0052(10) -0.0060(11) -0.0120(10)
P4 0.0190(11) 0.0361(12) 0.0221(13) 0.0001(10) -0.0045(10) -0.0060(9)
N1 0.025(3) 0.031(4) 0.027(4) 0.000(3) -0.011(3) -0.007(3)
N2 0.027(3) 0.032(3) 0.013(3) 0.005(3) 0.001(3) -0.015(3)
C1 0.019(4) 0.025(4) 0.026(5) 0.002(3) -0.004(4) -0.007(3)
C2 0.030(5) 0.031(5) 0.035(6) 0.008(4) -0.014(5) -0.016(4)
C3 0.025(5) 0.036(5) 0.038(6) -0.002(4) -0.008(4) -0.010(4)
C4 0.027(4) 0.032(4) 0.018(4) 0.004(3) -0.003(4) -0.013(4)
C5 0.026(4) 0.046(5) 0.029(5) 0.014(4) -0.009(4) -0.020(4)
C6 0.026(4) 0.031(4) 0.027(5) -0.007(4) -0.009(4) -0.012(3)
C7 0.023(5) 0.037(5) 0.026(5) 0.003(4) -0.011(4) -0.013(4)
C8 0.021(4) 0.042(5) 0.013(4) 0.005(3) -0.005(4) -0.010(4)
C9 0.022(4) 0.041(5) 0.052(6) -0.001(4) -0.019(5) -0.009(4)
C10 0.018(4) 0.020(4) 0.032(5) -0.007(3) -0.007(4) 0.005(3)
C11 0.038(4) 0.037(4) 0.027(4) 0.009(3) -0.004(4) -0.020(3)
C12 0.045(4) 0.030(4) 0.058(4) 0.011(3) -0.034(4) -0.023(3)
C13 0.085(7) 0.046(6) 0.165(12) 0.058(7) -0.101(8) -0.047(6)
C14 0.089(8) 0.052(6) 0.31(2) 0.056(9) -0.142(11) -0.037(6)
C15 0.094(8) 0.049(6) 0.39(2) 0.086(10) -0.154(12) -0.041(6)
C16 0.081(7) 0.049(6) 0.299(18) 0.053(9) -0.119(10) -0.038(6)
C17 0.038(4) 0.040(5) 0.076(6) 0.006(4) -0.029(4) -0.019(4)
C18 0.064(5) 0.052(5) 0.086(6) 0.026(4) -0.040(5) -0.035(4)
C19 0.047(5) 0.067(5) 0.073(6) 0.028(4) -0.026(4) -0.038(4)
C20 0.026(4) 0.055(5) 0.047(5) 0.030(4) -0.009(3) -0.023(3)
C21 0.020(4) 0.036(5) 0.033(5) 0.009(4) -0.010(4) -0.008(4)
C22 0.031(5) 0.036(5) 0.021(5) -0.004(4) -0.006(4) -0.010(4)
C23 0.028(5) 0.047(5) 0.062(7) -0.008(5) -0.018(5) -0.021(4)
C24 0.037(5) 0.055(5) 0.036(6) -0.002(4) -0.017(4) -0.015(4)
C25 0.048(6) 0.068(7) 0.063(7) 0.040(6) -0.027(6) -0.026(5)
C26 0.037(5) 0.035(5) 0.042(6) 0.006(4) -0.018(5) -0.018(4)
C27 0.050(6) 0.057(6) 0.029(5) -0.008(4) -0.012(5) -0.030(5)
C28 0.070(7) 0.106(7) 0.042(6) 0.021(5) -0.039(6) -0.041(6)
C29 0.059(6) 0.046(5) 0.060(6) 0.014(4) -0.024(5) -0.021(4)
C30 0.031(5) 0.042(5) 0.028(5) -0.010(4) -0.005(4) -0.019(4)
C31 0.026(5) 0.036(5) 0.075(7) 0.001(4) -0.016(5) -0.017(4)
C32 0.029(5) 0.037(5) 0.104(9) 0.004(6) -0.008(6) -0.012(4)
C33 0.039(6) 0.048(6) 0.110(10) -0.013(7) -0.010(7) -0.024(5)
C34 0.032(6) 0.085(8) 0.060(7) -0.029(6) 0.006(5) -0.037(6)
C35 0.021(5) 0.076(7) 0.047(7) -0.022(6) -0.007(5) -0.013(5)
C36 0.046(5) 0.051(5) 0.069(7) 0.027(5) -0.024(5) -0.024(4)
C37 0.049(6) 0.034(5) 0.164(12) -0.045(6) -0.001(7) -0.001(5)
C38 0.030(5) 0.121(10) 0.031(6) -0.003(6) 0.006(5) -0.031(6)
C39 0.041(5) 0.047(5) 0.034(4) 0.012(3) -0.012(4) -0.021(4)
C40 0.060(5) 0.073(6) 0.046(4) 0.031(4) -0.021(4) -0.049(4)
C41 0.057(6) 0.107(8) 0.077(7) 0.055(6) -0.038(5) -0.062(6)
C42 0.112(9) 0.186(13) 0.090(8) 0.056(8) -0.050(7) -0.126(10)
C43 0.243(19) 0.135(12) 0.221(17) 0.087(12) -0.162(15) -0.160(13)
C44 0.203(16) 0.059(7) 0.29(2) 0.077(10) -0.172(16) -0.088(9)
C45 0.119(9) 0.041(5) 0.127(10) 0.045(6) -0.082(8) -0.057(6)
C46 0.093(8) 0.050(6) 0.154(10) 0.009(6) -0.083(8) -0.016(6)
C47 0.038(8) 0.035(8) 0.039(8) 0.014(6) -0.017(7) -0.017(6)
C48 0.103(9) 0.060(6) 0.161(11) 0.042(7) -0.105(9) -0.046(6)
C46F 0.093(8) 0.050(6) 0.154(10) 0.009(6) -0.083(8) -0.016(6)
C47F 0.034(11) 0.033(11) 0.065(17) 0.008(10) 0.011(10) 0.002(9)
C48F 0.103(9) 0.060(6) 0.161(11) 0.042(7) -0.105(9) -0.046(6)
C49 0.016(4) 0.042(5) 0.033(5) 0.013(4) -0.008(4) -0.016(4)
C50 0.015(4) 0.067(7) 0.028(6) -0.004(5) -0.002(4) -0.010(4)
C51 0.027(5) 0.101(8) 0.009(4) -0.002(5) -0.003(4) 0.011(5)
C52 0.022(5) 0.143(11) 0.047(7) 0.047(7) -0.015(5) -0.034(6)
C53 0.040(6) 0.121(10) 0.074(8) 0.067(7) -0.040(6) -0.060(6)
C54 0.044(6) 0.092(8) 0.094(9) 0.071(7) -0.049(6) -0.053(6)
C55 0.060(7) 0.028(5) 0.063(8) -0.007(5) -0.026(6) 0.000(5)
C56 0.060(8) 0.292(18) 0.041(7) 0.077(9) -0.023(7) -0.064(9)
C57 0.116(9) 0.064(7) 0.172(13) 0.082(8) -0.112(10) -0.073(7)
C58 0.014(4) 0.038(5) 0.038(6) -0.009(4) -0.006(4) -0.003(4)
C59 0.031(5) 0.036(5) 0.058(6) 0.006(4) -0.012(5) -0.008(4)
C60 0.030(5) 0.030(5) 0.100(9) -0.003(5) -0.019(6) -0.010(4)
C61 0.021(5) 0.030(5) 0.092(8) -0.030(5) 0.006(5) -0.003(4)
C62 0.047(6) 0.064(7) 0.051(7) -0.025(5) 0.016(5) -0.008(5)
C63 0.032(5) 0.043(5) 0.033(6) -0.004(4) 0.004(5) -0.013(4)
C64 0.068(6) 0.046(5) 0.067(6) 0.023(5) -0.018(5) 0.007(4)
C65 0.043(7) 0.071(8) 0.151(13) -0.037(8) 0.026(7) -0.016(6)
C66 0.071(8) 0.104(9) 0.029(7) 0.004(6) 0.017(6) 0.010(7)

loop_
_atom_type_symbol
_atom_type_description
_atom_type_scat_dispersion_real
_atom_type_scat_dispersion_imag
_atom_type_scat_source
P P 0.1023 0.0942 'International Tables Vol C Tables 4.2.6.8 and 6.1.1.4'
O O 0.0106 0.0060 'International Tables Vol C Tables 4.2.6.8 and 6.1.1.4'
N N 0.0061 0.0033 'International Tables Vol C Tables 4.2.6.8 and 6.1.1.4'
C C 0.0033 0.0016 'International Tables Vol C Tables 4.2.6.8 and 6.1.1.4'
H H 0.0000 0.0000 'International Tables Vol C Tables 4.2.6.8 and 6.1.1.4'

loop_
_geom_angle_atom_site_label_1
_geom_angle_atom_site_label_2
_geom_angle_atom_site_label_3
_geom_angle
C21 P1 C2 101.2(4)
C21 P1 C1 106.7(4)
C2 P1 C1 103.6(3)
C30 P2 C4 103.2(4)
C30 P2 C5 102.9(3)
C4 P2 C5 102.8(4)
C7 P3 C6 98.8(4)
C7 P3 C49 103.0(4)
C6 P3 C49 107.8(4)
C10 P4 C9 101.7(4)
C10 P4 C58 103.8(3)
C9 P4 C58 105.5(4)
C1 N1 C11 114.2(6)
C1 N1 C10 112.8(6)
C11 N1 C10 111.6(6)
C5 N2 C6 112.5(6)
C5 N2 C39 115.9(6)
C6 N2 C39 116.9(6)
N1 C1 P1 108.6(5)
C3 C2 P1 111.4(5)
C2 C3 C4 112.4(6)
C3 C4 P2 110.1(5)
N2 C5 P2 109.6(5)
N2 C6 P3 105.3(5)
C8 C7 P3 113.0(5)
C9 C8 C7 112.2(6)
C8 C9 P4 113.9(6)
N1 C10 P4 108.0(5)
N1 C11 C12 109.7(6)
N1 C11 C20 113.4(6)
C12 C11 C20 110.9(6)
C17 C12 C13 119.7(7)
C17 C12 C11 123.5(6)
C13 C12 C11 116.8(6)
C12 C13 C14 119.4(8)
C15 C14 C13 121.6(9)
C14 C15 C16 119.1(9)
C17 C16 C15 119.2(9)
C12 C17 C16 120.9(7)
C12 C17 C18 122.2(7)
C16 C17 C18 116.9(8)
C17 C18 C19 110.4(7)
C18 C19 C20 109.0(7)
C19 C20 C11 111.3(6)
C26 C21 C22 118.0(8)
C26 C21 P1 117.1(7)
C22 C21 P1 124.8(6)
C23 C22 C21 119.5(8)
C23 C22 C27 115.2(8)
C21 C22 C27 125.1(7)
C24 C23 C22 122.4(8)
C23 C24 C25 119.5(9)
C23 C24 C28 122.6(9)
C25 C24 C28 117.9(9)
C24 C25 C26 119.6(9)
C21 C26 C25 120.7(8)
C21 C26 C29 123.6(8)
C25 C26 C29 115.5(8)
C31 C30 C35 116.8(8)
C31 C30 P2 128.7(7)
C35 C30 P2 114.5(7)
C32 C31 C30 120.5(10)
C32 C31 C36 117.5(9)
C30 C31 C36 121.8(8)
C33 C32 C31 123.6(11)
C32 C33 C34 118.0(10)
C32 C33 C37 124.4(13)
C34 C33 C37 117.6(13)
C33 C34 C35 124.2(11)
C34 C35 C30 116.4(10)
C34 C35 C38 121.6(10)
C30 C35 C38 121.9(8)
N2 C39 C40 115.2(6)
N2 C39 C48F 111.8(7)
C40 C39 C48F 112.0(7)
N2 C39 C48 111.8(7)
C40 C39 C48 112.0(7)
C41 C40 C45 119.2(9)
C41 C40 C39 119.8(8)
C45 C40 C39 121.0(7)
C42 C41 C40 121.5(10)
C41 C42 C43 118.9(11)
C44 C43 C42 118.6(11)
C43 C44 C45 123.8(13)
C44 C45 C40 117.8(11)
C44 C45 C46F 120.3(10)
C40 C45 C46F 121.6(9)
C44 C45 C46 120.3(10)
C40 C45 C46 121.6(9)
C45 C46 C47 109.8(8)
C48 C47 C46 110.1(11)
C47 C48 C39 116.8(11)
C45 C46F C47F 112.5(10)
C48F C47F C46F 107.1(16)
C47F C48F C39 126.6(13)
C50 C49 C54 118.2(9)
C50 C49 P3 127.5(6)
C54 C49 P3 114.1(8)
C51 C50 C49 119.6(9)
C51 C50 C55 117.6(9)
C49 C50 C55 122.8(8)
C50 C51 C52 121.4(11)
C53 C52 C51 118.8(10)
C53 C52 C56 120.3(12)
C51 C52 C56 120.7(13)
C52 C53 C54 122.8(10)
C53 C54 C49 119.0(11)
C53 C54 C57 120.1(9)
C49 C54 C57 120.8(10)
C63 C58 C59 119.2(8)
C63 C58 P4 116.7(7)
C59 C58 P4 124.1(7)
C60 C59 C58 118.8(9)
C60 C59 C64 116.5(9)
C58 C59 C64 124.7(8)
C61 C60 C59 122.7(10)
C60 C61 C62 117.1(8)
C60 C61 C65 122.2(11)
C62 C61 C65 120.4(11)
C61 C62 C63 120.7(10)
C58 C63 C62 121.6(9)
C58 C63 C66 122.8(8)
C62 C63 C66 115.5(9)
C69 N3 C68 123.3(12)
C69 N3 C67 121.0(12)
C68 N3 C67 114.5(13)
O1 C69 N3 121.2(16)
C69F N3F C67F 124.6(12)
C69F N3F C68F 122.8(12)
C67F N3F C68F 112.6(12)
O1F C69F N3F 121.8(16)

loop_
_geom_bond_atom_site_label_1
_geom_bond_atom_site_label_2
_geom_bond_distance
P1 C21 1.842(9)
P1 C2 1.846(8)
P1 C1 1.858(8)
P2 C30 1.829(8)
P2 C4 1.843(8)
P2 C5 1.874(8)
P3 C7 1.842(7)
P3 C6 1.851(8)
P3 C49 1.852(9)
P4 C10 1.836(7)
P4 C9 1.846(9)
P4 C58 1.869(8)
N1 C1 1.455(9)
N1 C11 1.470(9)
N1 C10 1.486(8)
N2 C5 1.433(9)
N2 C6 1.483(9)
N2 C39 1.496(9)
C2 C3 1.514(10)
C3 C4 1.562(10)
C7 C8 1.531(10)
C8 C9 1.493(10)
C11 C12 1.521(9)
C11 C20 1.548(10)
C12 C17 1.356(10)
C12 C13 1.380(10)
C13 C14 1.401(12)
C14 C15 1.329(13)
C15 C16 1.415(13)
C16 C17 1.388(11)
C17 C18 1.506(11)
C18 C19 1.510(10)
C19 C20 1.517(10)
C21 C26 1.370(11)
C21 C22 1.423(11)
C22 C23 1.398(11)
C22 C27 1.453(11)
C23 C24 1.334(12)
C24 C25 1.391(13)
C24 C28 1.523(12)
C25 C26 1.431(12)
C26 C29 1.509(12)
C30 C31 1.397(12)
C30 C35 1.461(13)
C31 C32 1.393(12)
C31 C36 1.522(13)
C32 C33 1.309(16)
C33 C34 1.362(14)
C33 C37 1.520(14)
C34 C35 1.405(13)
C35 C38 1.496(14)
C39 C40 1.513(11)
C39 C48F 1.535(12)
C39 C48 1.535(12)
C40 C41 1.370(11)
C40 C45 1.396(12)
C41 C42 1.366(15)
C42 C43 1.392(17)
C43 C44 1.344(18)
C44 C45 1.352(14)
C45 C46F 1.523(14)
C45 C46 1.523(14)
C46 C47 1.589(15)
C47 C48 1.343(16)
C46F C47F 1.65(2)
C47F C48F 1.34(2)
C49 C50 1.403(12)
C49 C54 1.418(11)
C50 C51 1.388(11)
C50 C55 1.538(13)
C51 C52 1.394(15)
C52 C53 1.332(16)
C52 C56 1.522(14)
C53 C54 1.397(14)
C54 C57 1.499(15)
C58 C63 1.323(12)
C58 C59 1.420(11)
C59 C60 1.375(12)
C59 C64 1.498(13)
C60 C61 1.373(15)
C61 C62 1.388(15)
C61 C65 1.534(13)
C62 C63 1.398(12)
C63 C66 1.501(13)
O1 C69 1.19(2)
N3 C69 1.389(19)
N3 C68 1.442(13)
N3 C67 1.487(13)
O1F C69F 1.16(2)
N3F C69F 1.372(18)
N3F C67F 1.468(13)
N3F C68F 1.469(13)
